data_2236359
loop_
_publ_author_name
'Ge, Xin'
'Song, Shuyan'

_publ_section_title
;
 Poly[[diaquabis{\m-4-[6-(4-carboxyphenyl)-4,4'-bipyridin-2-yl]benzoato-\k^2^<i>O</i>:<i>N</i>^4'^}zinc]
 dimethylformamide tetrasolvate]
;
_journal_coeditor_code HY2597
_journal_issue 11
_journal_name_full 'Acta Crystallographica Section E'
_journal_page_first m1413
_journal_paper_doi 10.1107/S1600536812043838
_journal_volume 68
_journal_year 2012
_chemical_formula_iupac '[Zn (C24 H15 N2 O4)2 (H2 O)2], 4C3 H7 N O'
_chemical_formula_moiety 'C48 H34 N4 O10 Zn, 4(C3 H7 N O)'
_chemical_formula_sum 'C60 H62 N8 O14 Zn'
_chemical_formula_weight 1184.57
_chemical_name_systematic
;
Poly[[diaquabis{\m-4-[6-(4-carboxyphenyl)-4,4'-bipyridin-2-yl]benzoato-
\k^2^<i>O</i>:<i>N</i>^4'^}zinc] dimethylformamide tetrasolvate]
;
_space_group_IT_number 14
_symmetry_cell_setting monoclinic
_symmetry_space_group_name_Hall '-P 2yn'
_symmetry_space_group_name_H-M 'P 1 21/n 1'
_atom_sites_solution_hydrogens geom
_atom_sites_solution_primary direct
_atom_sites_solution_secondary difmap
_audit_creation_method SHELXL-97
_cell_angle_alpha 90.00
_cell_angle_beta 95.0750(10)
_cell_angle_gamma 90.00
_cell_formula_units_Z 2
_cell_length_a 7.4744(5)
_cell_length_b 17.7122(13)
_cell_length_c 21.4993(15)
_cell_measurement_reflns_used 5607
_cell_measurement_temperature 293(2)
_cell_measurement_theta_max 26.05
_cell_measurement_theta_min 1.00
_cell_volume 2835.1(3)
_computing_cell_refinement 'SAINT (Bruker, 2007)'
_computing_data_collection 'APEX2 (Bruker, 2007)'
_computing_data_reduction 'SAINT (Bruker, 2007)'
_computing_molecular_graphics 'XP in SHELXTL (Sheldrick, 2008) and DIAMOND (Brandenburg, 1999)'
_computing_publication_material 'SHELXTL (Sheldrick, 2008)'
_computing_structure_refinement 'SHELXTL (Sheldrick, 2008)'
_computing_structure_solution 'SHELXTL (Sheldrick, 2008)'
_diffrn_ambient_temperature 293(2)
_diffrn_measured_fraction_theta_full 0.998
_diffrn_measured_fraction_theta_max 0.998
_diffrn_measurement_device_type 'Bruker APEXII CCD'
_diffrn_measurement_method '\f and \w scans'
_diffrn_radiation_monochromator graphite
_diffrn_radiation_source 'fine-focus sealed tube'
_diffrn_radiation_type MoK\a
_diffrn_radiation_wavelength 0.71073
_diffrn_reflns_av_R_equivalents 0.0444
_diffrn_reflns_av_sigmaI/netI 0.0549
_diffrn_reflns_limit_h_max 9
_diffrn_reflns_limit_h_min -8
_diffrn_reflns_limit_k_max 21
_diffrn_reflns_limit_k_min -16
_diffrn_reflns_limit_l_max 21
_diffrn_reflns_limit_l_min -26
_diffrn_reflns_number 15534
_diffrn_reflns_theta_full 26.05
_diffrn_reflns_theta_max 26.05
_diffrn_reflns_theta_min 1.90
_exptl_absorpt_coefficient_mu 0.508
_exptl_absorpt_correction_T_max 0.9147
_exptl_absorpt_correction_T_min 0.8393
_exptl_absorpt_correction_type multi-scan
_exptl_absorpt_process_details '(SADABS; Bruker, 2001)'
_exptl_crystal_colour colorless
_exptl_crystal_density_diffrn 1.388
_exptl_crystal_density_method 'not measured'
_exptl_crystal_description block
_exptl_crystal_F_000 1240
_exptl_crystal_size_max 0.25
_exptl_crystal_size_mid 0.22
_exptl_crystal_size_min 0.19
_refine_diff_density_max 0.400
_refine_diff_density_min -0.351
_refine_ls_extinction_method none
_refine_ls_goodness_of_fit_ref 1.047
_refine_ls_hydrogen_treatment mixed
_refine_ls_matrix_type full
_refine_ls_number_parameters 385
_refine_ls_number_reflns 5606
_refine_ls_number_restraints 3
_refine_ls_restrained_S_all 1.047
_refine_ls_R_factor_all 0.0825
_refine_ls_R_factor_gt 0.0525
_refine_ls_shift/su_max 0.000
_refine_ls_shift/su_mean 0.000
_refine_ls_structure_factor_coef Fsqd
_refine_ls_weighting_details 'calc w=1/[\s^2^(Fo^2^)+(0.0780P)^2^+1.0747P] where P=(Fo^2^+2Fc^2^)/3'
_refine_ls_weighting_scheme calc
_refine_ls_wR_factor_gt 0.1372
_refine_ls_wR_factor_ref 0.1575
_reflns_number_gt 3804
_reflns_number_total 5606
_reflns_threshold_expression I>2\s(I)
_cod_data_source_file hy2597.cif
_cod_data_source_block I
_cod_original_sg_symbol_H-M 'P 21/n'
_cod_database_code 2236359
_cod_database_fobs_code 2236359

loop_
_symmetry_equiv_pos_as_xyz
'x, y, z'
'-x+1/2, y+1/2, -z+1/2'
'-x, -y, -z'
'x-1/2, -y-1/2, z-1/2'

loop_
_atom_site_type_symbol
_atom_site_label
_atom_site_fract_x
_atom_site_fract_y
_atom_site_fract_z
_atom_site_U_iso_or_equiv
_atom_site_adp_type
_atom_site_calc_flag
_atom_site_refinement_flags
_atom_site_occupancy
_atom_site_symmetry_multiplicity
Zn Zn1 1.0000 0.5000 0.0000 0.03205(18) Uani d S 1 2
C C1 0.6503(5) 0.73356(19) 0.63443(16) 0.0392(8) Uani d . 1 1
C C2 0.6897(4) 0.66640(18) 0.59720(14) 0.0331(7) Uani d . 1 1
C C3 0.6424(4) 0.59554(18) 0.61726(15) 0.0347(8) Uani d . 1 1
H H3 0.5935 0.5901 0.6553 0.042 Uiso calc R 1 1
C C4 0.6676(4) 0.53241(19) 0.58068(14) 0.0318(7) Uani d . 1 1
H H4 0.6355 0.4850 0.5945 0.038 Uiso calc R 1 1
C C5 0.7403(4) 0.53927(17) 0.52353(13) 0.0266(6) Uani d . 1 1
C C6 0.7865(4) 0.61109(18) 0.50425(15) 0.0317(7) Uani d . 1 1
H H6 0.8333 0.6170 0.4659 0.038 Uiso calc R 1 1
C C7 0.7642(4) 0.67359(18) 0.54074(15) 0.0336(7) Uani d . 1 1
H H7 0.7993 0.7209 0.5275 0.040 Uiso calc R 1 1
C C8 0.7645(4) 0.47318(18) 0.48218(14) 0.0275(7) Uani d . 1 1
C C9 0.7387(4) 0.39894(17) 0.50138(14) 0.0275(7) Uani d . 1 1
H H9 0.7094 0.3891 0.5417 0.033 Uiso calc R 1 1
C C10 0.7572(4) 0.33962(17) 0.45977(13) 0.0264(6) Uani d . 1 1
C C11 0.8034(4) 0.35839(17) 0.40001(13) 0.0288(7) Uani d . 1 1
H H11 0.8162 0.3207 0.3706 0.035 Uiso calc R 1 1
C C12 0.8302(4) 0.43340(17) 0.38481(13) 0.0263(6) Uani d . 1 1
C C13 0.8806(4) 0.45519(17) 0.32174(13) 0.0278(7) Uani d . 1 1
C C14 0.8268(4) 0.41227(18) 0.26902(14) 0.0329(7) Uani d . 1 1
H H14 0.7549 0.3700 0.2729 0.039 Uiso calc R 1 1
C C15 0.8791(4) 0.43189(18) 0.21099(14) 0.0326(7) Uani d . 1 1
H H15 0.8420 0.4028 0.1762 0.039 Uiso calc R 1 1
C C16 0.9868(4) 0.49489(17) 0.20442(14) 0.0283(7) Uani d . 1 1
C C17 1.0387(4) 0.53839(18) 0.25678(14) 0.0321(7) Uani d . 1 1
H H17 1.1100 0.5809 0.2528 0.038 Uiso calc R 1 1
C C18 0.9856(4) 0.51921(18) 0.31450(14) 0.0324(7) Uani d . 1 1
H H18 1.0202 0.5492 0.3490 0.039 Uiso calc R 1 1
C C19 1.0453(5) 0.51556(17) 0.14145(15) 0.0333(8) Uani d . 1 1
C C20 0.7223(4) 0.26062(17) 0.47603(13) 0.0266(6) Uani d . 1 1
C C21 0.7949(4) 0.19986(18) 0.44509(14) 0.0344(8) Uani d . 1 1
H H21 0.8797 0.2085 0.4168 0.041 Uiso calc R 1 1
C C22 0.7410(4) 0.12758(18) 0.45651(14) 0.0348(7) Uani d . 1 1
H H22 0.7923 0.0882 0.4357 0.042 Uiso calc R 1 1
C C23 0.5550(4) 0.16840(18) 0.52842(14) 0.0326(7) Uani d . 1 1
H H23 0.4745 0.1578 0.5578 0.039 Uiso calc R 1 1
C C24 0.6034(4) 0.24235(17) 0.52010(13) 0.0292(7) Uani d . 1 1
H H24 0.5568 0.2802 0.5439 0.035 Uiso calc R 1 1
C C25 0.5183(11) 0.7258(3) 0.2575(3) 0.128(3) Uani d . 1 1
H H25A 0.5527 0.7407 0.2173 0.192 Uiso calc R 1 1
H H25B 0.5922 0.7515 0.2896 0.192 Uiso calc R 1 1
H H25C 0.3947 0.7387 0.2606 0.192 Uiso calc R 1 1
C C26 0.5986(7) 0.6048(3) 0.2118(2) 0.0877(17) Uani d . 1 1
H H26A 0.6200 0.6397 0.1791 0.132 Uiso calc R 1 1
H H26B 0.5067 0.5697 0.1970 0.132 Uiso calc R 1 1
H H26C 0.7073 0.5778 0.2243 0.132 Uiso calc R 1 1
C C27 0.5016(7) 0.6134(3) 0.3160(2) 0.0726(13) Uani d . 1 1
H H27 0.5261 0.5620 0.3197 0.087 Uiso calc R 1 1
C C28 0.8396(6) 0.1388(3) 0.6757(2) 0.0836(16) Uani d . 1 1
H H28A 0.8060 0.1752 0.7056 0.125 Uiso calc R 1 1
H H28B 0.8962 0.0964 0.6971 0.125 Uiso calc R 1 1
H H28C 0.7344 0.1222 0.6506 0.125 Uiso calc R 1 1
C C29 1.0019(7) 0.2524(3) 0.6437(2) 0.0759(14) Uani d . 1 1
H H29A 0.9434 0.2711 0.6786 0.114 Uiso calc R 1 1
H H29B 0.9580 0.2792 0.6066 0.114 Uiso calc R 1 1
H H29C 1.1291 0.2599 0.6513 0.114 Uiso calc R 1 1
C C30 1.0301(5) 0.1338(2) 0.59015(18) 0.0506(10) Uani d . 1 1
H H30 0.9951 0.0835 0.5854 0.061 Uiso calc R 1 1
N N1 0.8119(3) 0.49033(14) 0.42511(11) 0.0278(6) Uani d . 1 1
N N2 0.6181(3) 0.11067(14) 0.49621(11) 0.0313(6) Uani d . 1 1
N N3 0.5410(4) 0.64597(18) 0.26498(14) 0.0501(8) Uani d . 1 1
N N4 0.9645(4) 0.1733(2) 0.63570(15) 0.0520(8) Uani d . 1 1
O O1 0.9686(3) 0.48245(12) 0.09483(9) 0.0361(6) Uani d . 1 1
O O2 1.1689(3) 0.56380(13) 0.13980(10) 0.0432(6) Uani d . 1 1
O O3 0.7257(4) 0.79565(15) 0.61423(13) 0.0569(7) Uani d D 1 1
H H3A 0.683(6) 0.8386(13) 0.624(2) 0.085 Uiso d D 1 1
O O4 0.5576(4) 0.73346(15) 0.67822(12) 0.0544(7) Uani d . 1 1
O O5 0.4357(5) 0.64314(19) 0.35968(14) 0.0839(11) Uani d . 1 1
O O6 1.1334(4) 0.15890(17) 0.55402(13) 0.0590(8) Uani d . 1 1
O O1W 1.2630(3) 0.54461(14) 0.02156(11) 0.0416(6) Uani d D 1 1
H H1A 1.299(5) 0.5844(14) 0.0047(18) 0.062 Uiso d D 1 1
H H1B 1.278(5) 0.559(2) 0.0592(8) 0.062 Uiso d D 1 1

loop_
_atom_site_aniso_label
_atom_site_aniso_U_11
_atom_site_aniso_U_22
_atom_site_aniso_U_33
_atom_site_aniso_U_12
_atom_site_aniso_U_13
_atom_site_aniso_U_23
Zn1 0.0519(3) 0.0240(3) 0.0219(3) 0.0006(2) 0.0128(2) 0.0000(2)
C1 0.050(2) 0.033(2) 0.0353(19) 0.0030(16) 0.0075(16) -0.0027(15)
C2 0.0362(17) 0.0336(18) 0.0293(17) 0.0046(14) 0.0013(14) -0.0048(14)
C3 0.0421(18) 0.0354(19) 0.0278(17) 0.0034(15) 0.0100(14) 0.0005(14)
C4 0.0413(18) 0.0293(17) 0.0254(16) 0.0013(14) 0.0066(14) 0.0021(13)
C5 0.0270(15) 0.0278(17) 0.0248(16) 0.0007(13) 0.0013(12) 0.0009(12)
C6 0.0361(17) 0.0308(18) 0.0291(17) -0.0009(14) 0.0081(14) -0.0001(13)
C7 0.0378(18) 0.0275(17) 0.0360(18) -0.0006(14) 0.0060(15) 0.0006(14)
C8 0.0272(15) 0.0292(16) 0.0266(16) -0.0020(13) 0.0054(13) -0.0014(13)
C9 0.0295(16) 0.0309(17) 0.0228(15) -0.0004(13) 0.0057(13) 0.0016(12)
C10 0.0298(15) 0.0284(16) 0.0214(15) 0.0015(13) 0.0046(12) 0.0016(12)
C11 0.0371(17) 0.0282(17) 0.0217(15) 0.0012(13) 0.0063(13) -0.0005(12)
C12 0.0317(16) 0.0287(17) 0.0187(14) -0.0002(13) 0.0039(12) 0.0017(12)
C13 0.0338(16) 0.0274(17) 0.0229(15) 0.0020(13) 0.0074(13) 0.0034(12)
C14 0.0452(19) 0.0290(17) 0.0261(16) -0.0059(14) 0.0118(14) 0.0008(13)
C15 0.0480(19) 0.0296(18) 0.0211(15) 0.0010(14) 0.0075(14) 0.0008(13)
C16 0.0390(17) 0.0244(16) 0.0226(15) 0.0038(13) 0.0102(13) 0.0026(12)
C17 0.0437(18) 0.0272(17) 0.0263(16) -0.0049(14) 0.0081(14) 0.0032(13)
C18 0.0448(18) 0.0322(18) 0.0209(16) -0.0038(14) 0.0065(14) -0.0012(12)
C19 0.0482(19) 0.0265(18) 0.0268(17) 0.0052(15) 0.0115(15) 0.0043(13)
C20 0.0333(16) 0.0241(16) 0.0229(15) 0.0006(13) 0.0054(12) 0.0001(12)
C21 0.0439(19) 0.0327(18) 0.0286(17) -0.0002(15) 0.0144(15) 0.0001(13)
C22 0.0481(19) 0.0285(17) 0.0296(17) 0.0029(15) 0.0132(15) -0.0025(13)
C23 0.0461(19) 0.0294(17) 0.0240(16) 0.0000(14) 0.0124(14) 0.0014(13)
C24 0.0406(17) 0.0264(16) 0.0213(15) -0.0009(13) 0.0063(13) -0.0003(12)
C25 0.226(8) 0.052(4) 0.107(5) 0.005(4) 0.016(5) 0.023(3)
C26 0.084(3) 0.127(5) 0.055(3) 0.038(3) 0.025(3) 0.002(3)
C27 0.103(4) 0.055(3) 0.064(3) 0.011(3) 0.032(3) 0.009(2)
C28 0.078(3) 0.116(5) 0.061(3) -0.027(3) 0.031(3) -0.016(3)
C29 0.092(3) 0.065(3) 0.073(3) 0.005(3) 0.020(3) -0.018(2)
C30 0.054(2) 0.051(2) 0.047(2) 0.0043(19) 0.0038(19) -0.0033(18)
N1 0.0320(13) 0.0289(15) 0.0235(13) -0.0014(11) 0.0069(11) 0.0025(10)
N2 0.0468(16) 0.0251(14) 0.0232(13) -0.0013(12) 0.0103(12) 0.0005(10)
N3 0.059(2) 0.051(2) 0.0425(18) 0.0119(16) 0.0188(15) 0.0105(15)
N4 0.0484(18) 0.063(2) 0.0460(19) 0.0022(16) 0.0137(15) -0.0078(16)
O1 0.0617(15) 0.0290(13) 0.0190(11) -0.0026(10) 0.0118(11) -0.0013(9)
O2 0.0644(16) 0.0364(14) 0.0311(12) -0.0112(12) 0.0170(11) 0.0010(10)
O3 0.0751(19) 0.0377(16) 0.0612(17) 0.0008(14) 0.0256(15) -0.0095(13)
O4 0.0735(18) 0.0479(17) 0.0439(15) 0.0008(14) 0.0177(14) -0.0080(12)
O5 0.134(3) 0.071(2) 0.0527(18) 0.008(2) 0.044(2) -0.0085(16)
O6 0.0602(17) 0.065(2) 0.0548(17) 0.0113(14) 0.0242(14) -0.0028(14)
O1W 0.0544(15) 0.0381(15) 0.0345(13) -0.0061(12) 0.0165(12) -0.0018(11)

loop_
_atom_type_symbol
_atom_type_description
_atom_type_scat_dispersion_real
_atom_type_scat_dispersion_imag
_atom_type_scat_source
C C 0.0033 0.0016 'International Tables Vol C Tables 4.2.6.8 and 6.1.1.4'
H H 0.0000 0.0000 'International Tables Vol C Tables 4.2.6.8 and 6.1.1.4'
N N 0.0061 0.0033 'International Tables Vol C Tables 4.2.6.8 and 6.1.1.4'
O O 0.0106 0.0060 'International Tables Vol C Tables 4.2.6.8 and 6.1.1.4'
Zn Zn 0.2839 1.4301 'International Tables Vol C Tables 4.2.6.8 and 6.1.1.4'

loop_
_geom_angle_atom_site_label_1
_geom_angle_atom_site_label_2
_geom_angle_atom_site_label_3
_geom_angle_site_symmetry_1
_geom_angle_site_symmetry_3
_geom_angle
O1 Zn1 O1 . 3_765 180.0
O1 Zn1 O1W . . 91.38(9)
O1 Zn1 O1W 3_765 . 88.62(9)
O1 Zn1 O1W . 3_765 88.62(9)
O1 Zn1 O1W 3_765 3_765 91.38(9)
O1W Zn1 O1W . 3_765 180.0
O1 Zn1 N2 . 4_665 89.05(9)
O1 Zn1 N2 3_765 4_665 90.95(9)
O1W Zn1 N2 . 4_665 88.43(10)
O1W Zn1 N2 3_765 4_665 91.57(10)
O1 Zn1 N2 . 2_655 90.95(9)
O1 Zn1 N2 3_765 2_655 89.05(9)
O1W Zn1 N2 . 2_655 91.57(10)
O1W Zn1 N2 3_765 2_655 88.43(10)
N2 Zn1 N2 4_665 2_655 180.0
O4 C1 O3 . . 122.8(3)
O4 C1 C2 . . 124.9(3)
O3 C1 C2 . . 112.3(3)
C3 C2 C7 . . 119.4(3)
C3 C2 C1 . . 119.5(3)
C7 C2 C1 . . 121.0(3)
C2 C3 C4 . . 120.2(3)
C2 C3 H3 . . 119.9
C4 C3 H3 . . 119.9
C3 C4 C5 . . 120.8(3)
C3 C4 H4 . . 119.6
C5 C4 H4 . . 119.6
C6 C5 C4 . . 118.0(3)
C6 C5 C8 . . 119.6(3)
C4 C5 C8 . . 122.4(3)
C7 C6 C5 . . 121.4(3)
C7 C6 H6 . . 119.3
C5 C6 H6 . . 119.3
C6 C7 C2 . . 120.3(3)
C6 C7 H7 . . 119.9
C2 C7 H7 . . 119.9
N1 C8 C9 . . 122.5(3)
N1 C8 C5 . . 115.0(3)
C9 C8 C5 . . 122.4(3)
C10 C9 C8 . . 119.7(3)
C10 C9 H9 . . 120.1
C8 C9 H9 . . 120.1
C9 C10 C11 . . 117.1(3)
C9 C10 C20 . . 122.3(3)
C11 C10 C20 . . 120.5(3)
C12 C11 C10 . . 119.8(3)
C12 C11 H11 . . 120.1
C10 C11 H11 . . 120.1
N1 C12 C11 . . 122.8(3)
N1 C12 C13 . . 116.1(3)
C11 C12 C13 . . 121.1(3)
C14 C13 C18 . . 118.5(3)
C14 C13 C12 . . 121.4(3)
C18 C13 C12 . . 120.1(3)
C15 C14 C13 . . 120.8(3)
C15 C14 H14 . . 119.6
C13 C14 H14 . . 119.6
C14 C15 C16 . . 120.3(3)
C14 C15 H15 . . 119.8
C16 C15 H15 . . 119.8
C15 C16 C17 . . 119.0(3)
C15 C16 C19 . . 120.3(3)
C17 C16 C19 . . 120.7(3)
C18 C17 C16 . . 120.7(3)
C18 C17 H17 . . 119.7
C16 C17 H17 . . 119.7
C17 C18 C13 . . 120.7(3)
C17 C18 H18 . . 119.7
C13 C18 H18 . . 119.7
O1 C19 O2 . . 125.3(3)
O1 C19 C16 . . 117.1(3)
O2 C19 C16 . . 117.5(3)
C24 C20 C21 . . 116.2(3)
C24 C20 C10 . . 121.3(3)
C21 C20 C10 . . 122.3(3)
C22 C21 C20 . . 120.1(3)
C22 C21 H21 . . 120.0
C20 C21 H21 . . 120.0
N2 C22 C21 . . 123.4(3)
N2 C22 H22 . . 118.3
C21 C22 H22 . . 118.3
N2 C23 C24 . . 123.3(3)
N2 C23 H23 . . 118.3
C24 C23 H23 . . 118.3
C23 C24 C20 . . 120.1(3)
C23 C24 H24 . . 120.0
C20 C24 H24 . . 120.0
N3 C25 H25A . . 109.5
N3 C25 H25B . . 109.5
H25A C25 H25B . . 109.5
N3 C25 H25C . . 109.5
H25A C25 H25C . . 109.5
H25B C25 H25C . . 109.5
N3 C26 H26A . . 109.5
N3 C26 H26B . . 109.5
H26A C26 H26B . . 109.5
N3 C26 H26C . . 109.5
H26A C26 H26C . . 109.5
H26B C26 H26C . . 109.5
O5 C27 N3 . . 126.7(5)
O5 C27 H27 . . 116.6
N3 C27 H27 . . 116.6
N4 C28 H28A . . 109.5
N4 C28 H28B . . 109.5
H28A C28 H28B . . 109.5
N4 C28 H28C . . 109.5
H28A C28 H28C . . 109.5
H28B C28 H28C . . 109.5
N4 C29 H29A . . 109.5
N4 C29 H29B . . 109.5
H29A C29 H29B . . 109.5
N4 C29 H29C . . 109.5
H29A C29 H29C . . 109.5
H29B C29 H29C . . 109.5
O6 C30 N4 . . 124.6(4)
O6 C30 H30 . . 117.7
N4 C30 H30 . . 117.7
C8 N1 C12 . . 118.0(3)
C22 N2 C23 . . 116.7(3)
C22 N2 Zn1 . 2_645 122.2(2)
C23 N2 Zn1 . 2_645 120.6(2)
C27 N3 C25 . . 120.0(4)
C27 N3 C26 . . 123.2(4)
C25 N3 C26 . . 116.6(4)
C30 N4 C29 . . 121.4(4)
C30 N4 C28 . . 120.6(4)
C29 N4 C28 . . 117.8(4)
C19 O1 Zn1 . . 128.7(2)
C1 O3 H3A . . 119(3)
Zn1 O1W H1A . . 122(3)
Zn1 O1W H1B . . 111(3)
H1A O1W H1B . . 98(4)

loop_
_geom_bond_atom_site_label_1
_geom_bond_atom_site_label_2
_geom_bond_site_symmetry_2
_geom_bond_distance
Zn1 O1 . 2.096(2)
Zn1 O1 3_765 2.096(2)
Zn1 O1W . 2.131(3)
Zn1 O1W 3_765 2.131(3)
Zn1 N2 4_665 2.154(3)
Zn1 N2 2_655 2.154(3)
C1 O4 . 1.217(4)
C1 O3 . 1.326(4)
C1 C2 . 1.478(4)
C2 C3 . 1.383(5)
C2 C7 . 1.385(4)
C3 C4 . 1.389(4)
C3 H3 . 0.9300
C4 C5 . 1.392(4)
C4 H4 . 0.9300
C5 C6 . 1.391(4)
C5 C8 . 1.490(4)
C6 C7 . 1.375(4)
C6 H6 . 0.9300
C7 H7 . 0.9300
C8 N1 . 1.342(4)
C8 C9 . 1.397(4)
C9 C10 . 1.395(4)
C9 H9 . 0.9300
C10 C11 . 1.400(4)
C10 C20 . 1.471(4)
C11 C12 . 1.387(4)
C11 H11 . 0.9300
C12 N1 . 1.344(4)
C12 C13 . 1.490(4)
C13 C14 . 1.394(4)
C13 C18 . 1.396(4)
C14 C15 . 1.384(4)
C14 H14 . 0.9300
C15 C16 . 1.390(4)
C15 H15 . 0.9300
C16 C17 . 1.391(4)
C16 C19 . 1.504(4)
C17 C18 . 1.378(4)
C17 H17 . 0.9300
C18 H18 . 0.9300
C19 O1 . 1.255(4)
C19 O2 . 1.261(4)
C20 C24 . 1.393(4)
C20 C21 . 1.400(4)
C21 C22 . 1.371(4)
C21 H21 . 0.9300
C22 N2 . 1.342(4)
C22 H22 . 0.9300
C23 N2 . 1.344(4)
C23 C24 . 1.375(4)
C23 H23 . 0.9300
C24 H24 . 0.9300
C25 N3 . 1.431(6)
C25 H25A . 0.9600
C25 H25B . 0.9600
C25 H25C . 0.9600
C26 N3 . 1.453(5)
C26 H26A . 0.9600
C26 H26B . 0.9600
C26 H26C . 0.9600
C27 O5 . 1.217(5)
C27 N3 . 1.297(5)
C27 H27 . 0.9300
C28 N4 . 1.458(5)
C28 H28A . 0.9600
C28 H28B . 0.9600
C28 H28C . 0.9600
C29 N4 . 1.436(5)
C29 H29A . 0.9600
C29 H29B . 0.9600
C29 H29C . 0.9600
C30 O6 . 1.226(4)
C30 N4 . 1.333(5)
C30 H30 . 0.9300
N2 Zn1 2_645 2.154(3)
O3 H3A . 0.860(10)
O1W H1A . 0.850(10)
O1W H1B . 0.850(10)

loop_
_geom_hbond_atom_site_label_D
_geom_hbond_atom_site_label_H
_geom_hbond_atom_site_label_A
_geom_hbond_site_symmetry_A
_geom_hbond_distance_DH
_geom_hbond_distance_HA
_geom_hbond_distance_DA
_geom_hbond_angle_DHA
O1W H1A O6 2_755 0.850(10) 1.93(2) 2.750(4) 164(4)
O1W H1B O2 . 0.850(10) 1.98(2) 2.718(3) 145(4)
O3 H3A O2 4_576 0.860(10) 1.77(2) 2.592(3) 161(5)

loop_
_geom_torsion_atom_site_label_1
_geom_torsion_atom_site_label_2
_geom_torsion_atom_site_label_3
_geom_torsion_atom_site_label_4
_geom_torsion_site_symmetry_1
_geom_torsion_site_symmetry_4
_geom_torsion
O4 C1 C2 C3 . . -9.9(5)
O3 C1 C2 C3 . . 171.1(3)
O4 C1 C2 C7 . . 166.5(3)
O3 C1 C2 C7 . . -12.6(5)
C7 C2 C3 C4 . . -0.7(5)
C1 C2 C3 C4 . . 175.7(3)
C2 C3 C4 C5 . . -0.1(5)
C3 C4 C5 C6 . . -0.1(5)
C3 C4 C5 C8 . . -178.2(3)
C4 C5 C6 C7 . . 1.1(4)
C8 C5 C6 C7 . . 179.3(3)
C5 C6 C7 C2 . . -1.9(5)
C3 C2 C7 C6 . . 1.7(5)
C1 C2 C7 C6 . . -174.6(3)
C6 C5 C8 N1 . . -7.2(4)
C4 C5 C8 N1 . . 170.9(3)
C6 C5 C8 C9 . . 173.1(3)
C4 C5 C8 C9 . . -8.8(4)
N1 C8 C9 C10 . . -1.9(4)
C5 C8 C9 C10 . . 177.7(3)
C8 C9 C10 C11 . . 0.7(4)
C8 C9 C10 C20 . . -176.6(3)
C9 C10 C11 C12 . . 0.5(4)
C20 C10 C11 C12 . . 177.9(3)
C10 C11 C12 N1 . . -0.7(5)
C10 C11 C12 C13 . . 179.6(3)
N1 C12 C13 C14 . . -150.2(3)
C11 C12 C13 C14 . . 29.5(4)
N1 C12 C13 C18 . . 30.6(4)
C11 C12 C13 C18 . . -149.7(3)
C18 C13 C14 C15 . . 1.2(5)
C12 C13 C14 C15 . . -178.1(3)
C13 C14 C15 C16 . . 0.1(5)
C14 C15 C16 C17 . . -1.0(5)
C14 C15 C16 C19 . . 179.3(3)
C15 C16 C17 C18 . . 0.5(5)
C19 C16 C17 C18 . . -179.7(3)
C16 C17 C18 C13 . . 0.8(5)
C14 C13 C18 C17 . . -1.7(5)
C12 C13 C18 C17 . . 177.6(3)
C15 C16 C19 O1 . . 12.2(4)
C17 C16 C19 O1 . . -167.6(3)
C15 C16 C19 O2 . . -166.8(3)
C17 C16 C19 O2 . . 13.4(5)
C9 C10 C20 C24 . . 26.9(4)
C11 C10 C20 C24 . . -150.4(3)
C9 C10 C20 C21 . . -158.1(3)
C11 C10 C20 C21 . . 24.6(4)
C24 C20 C21 C22 . . 3.3(4)
C10 C20 C21 C22 . . -171.9(3)
C20 C21 C22 N2 . . 0.7(5)
N2 C23 C24 C20 . . 0.6(5)
C21 C20 C24 C23 . . -3.9(4)
C10 C20 C24 C23 . . 171.3(3)
C9 C8 N1 C12 . . 1.8(4)
C5 C8 N1 C12 . . -177.9(2)
C11 C12 N1 C8 . . -0.4(4)
C13 C12 N1 C8 . . 179.2(2)
C21 C22 N2 C23 . . -4.0(5)
C21 C22 N2 Zn1 . 2_645 168.0(2)
C24 C23 N2 C22 . . 3.4(5)
C24 C23 N2 Zn1 . 2_645 -168.8(2)
O5 C27 N3 C25 . . 4.1(8)
O5 C27 N3 C26 . . -172.1(5)
O6 C30 N4 C29 . . 4.2(6)
O6 C30 N4 C28 . . 178.8(4)
O2 C19 O1 Zn1 . . -5.2(5)
C16 C19 O1 Zn1 . . 175.85(19)
O1W Zn1 O1 C19 . . 24.7(3)
O1W Zn1 O1 C19 3_765 . -155.3(3)
N2 Zn1 O1 C19 4_665 . 113.1(3)
N2 Zn1 O1 C19 2_655 . -66.9(3)
